data_4121571
loop_
_publ_author_name
'Liang, Yufan'
'Fu, Gregory C.'

_publ_section_title
;
 Catalytic Asymmetric Synthesis of Tertiary Alkyl Fluorides: Negishi
 Cross-Couplings of Racemic \a,\a-Dihaloketones.
;
_journal_issue 14
_journal_name_full 'Journal of the American Chemical Society'
_journal_page_first 5520
_journal_page_last 5524
_journal_paper_doi 10.1021/ja501815p
_journal_volume 136
_journal_year 2014
_chemical_absolute_configuration syn
_chemical_formula_moiety 'C24 H23 F O'
_chemical_formula_sum 'C24 H23 F O'
_chemical_formula_weight 346.42
_chemical_name_systematic
;
 ?
;
_space_group_crystal_system monoclinic
_space_group_IT_number 5
_space_group_name_Hall 'C 2y'
_space_group_name_H-M_alt 'C 1 2 1'
_symmetry_space_group_name_Hall 'C 2y'
_symmetry_space_group_name_H-M 'C 1 2 1'
_atom_sites_solution_hydrogens geom
_atom_sites_solution_primary direct
_audit_creation_date 2013-08-19
_audit_creation_method
;
  Olex2 1.2
  (compiled Apr 23 2013 17:59:47, GUI svn.r4466)
;
_cell_angle_alpha 90
_cell_angle_beta 110.639(6)
_cell_angle_gamma 90
_cell_formula_units_Z 8
_cell_length_a 16.777(6)
_cell_length_b 15.082(5)
_cell_length_c 15.600(6)
_cell_measurement_reflns_used 5030
_cell_measurement_temperature 100
_cell_measurement_theta_max 24.86
_cell_measurement_theta_min 2.59
_cell_volume 3694(2)
_computing_molecular_graphics
;
O. V. Dolomanov, L. J. Bourhis, R. J. Gildea, J. A. K. Howard and H. Puschmann,
OLEX2: a complete structure solution, refinement and analysis program.
J. Appl. Cryst. (2009). 42, 339-341.
;
_computing_publication_material
;
O. V. Dolomanov, L. J. Bourhis, R. J. Gildea, J. A. K. Howard and H. Puschmann,
OLEX2: a complete structure solution, refinement and analysis program.
J. Appl. Cryst. (2009). 42, 339-341.
;
_computing_structure_refinement
;
SHELXL, G.M. Sheldrick, Acta Cryst.
(2008). A64, 112-122
;
_computing_structure_solution
;
SHELXS, G.M. Sheldrick, Acta Cryst.
(2008). A64, 112-122
;
_diffrn_ambient_temperature 100
_diffrn_measured_fraction_theta_full 0.999
_diffrn_measured_fraction_theta_max 1.000
_diffrn_measurement_device_type 'Bruker SMART CCD'
_diffrn_measurement_method '\w scans'
_diffrn_radiation_type MoK\a
_diffrn_radiation_wavelength 0.71073
_diffrn_reflns_av_R_equivalents 0.1056
_diffrn_reflns_av_unetI/netI 0.1027
_diffrn_reflns_Laue_measured_fraction_full 0.999
_diffrn_reflns_Laue_measured_fraction_max 1.000
_diffrn_reflns_limit_h_max 20
_diffrn_reflns_limit_h_min -20
_diffrn_reflns_limit_k_max 18
_diffrn_reflns_limit_k_min -18
_diffrn_reflns_limit_l_max 19
_diffrn_reflns_limit_l_min -19
_diffrn_reflns_number 25299
_diffrn_reflns_point_group_measured_fraction_full 1.000
_diffrn_reflns_point_group_measured_fraction_max 1.000
_diffrn_reflns_theta_full 25.242
_diffrn_reflns_theta_max 26.357
_diffrn_reflns_theta_min 1.395
_diffrn_standards_number 0
_exptl_absorpt_coefficient_mu 0.081
_exptl_absorpt_correction_type none
_exptl_crystal_density_diffrn 1.246
_exptl_crystal_description block
_exptl_crystal_F_000 1472
_exptl_crystal_size_max 0.27
_exptl_crystal_size_mid 0.21
_exptl_crystal_size_min 0.17
_refine_diff_density_max 0.334
_refine_diff_density_min -0.379
_refine_diff_density_rms 0.072
_refine_ls_abs_structure_details
;
 Flack x determined using 1982 quotients [(I+)-(I-)]/[(I+)+(I-)]
 (Parsons and Flack (2004), Acta Cryst. A60, s61).

The absolute stereochemistry cannot be determined from the diffraction data. 
The absolute stereochemistry was assigned by reference to the chiral center 
present in the starting material. 
;
_refine_ls_abs_structure_Flack -0.5(5)
_refine_ls_extinction_method none
_refine_ls_goodness_of_fit_ref 1.057
_refine_ls_hydrogen_treatment constr
_refine_ls_matrix_type full
_refine_ls_number_parameters 471
_refine_ls_number_reflns 7544
_refine_ls_number_restraints 1
_refine_ls_restrained_S_all 1.057
_refine_ls_R_factor_all 0.1120
_refine_ls_R_factor_gt 0.0797
_refine_ls_shift/su_max 0.000
_refine_ls_shift/su_mean 0.000
_refine_ls_structure_factor_coef Fsqd
_refine_ls_weighting_details
;
 w=1/[\s^2^(Fo^2^)+(0.0481P)^2^+11.5801P]
 where P=(Fo^2^+2Fc^2^)/3
;
_refine_ls_weighting_scheme calc
_refine_ls_wR_factor_gt 0.1624
_refine_ls_wR_factor_ref 0.1746
_reflns_Friedel_coverage 0.923
_reflns_Friedel_fraction_full 1.000
_reflns_Friedel_fraction_max 1.000
_reflns_number_gt 5419
_reflns_number_total 7544
_reflns_threshold_expression 'I > 2\s(I)'
_cod_data_source_file ja501815p_si_004.cif
_cod_data_source_block crystal_004
_cod_depositor_comments 'Adding full bibliography for 4121570--4121574.cif.'
_cod_database_code 4121571
_olex2_refinement_description
;
1. Fixed Uiso
 At 1.2 times of:
  All C(H) groups, All C(H,H) groups
 At 1.5 times of:
  All O(H) groups
2.a Secondary CH2 refined with riding coordinates:
 C9(H9A,H9B), C12(H12A,H12B), C9B(H9BA,H9BB), C12B(H12C,H12D)
2.b Aromatic/amide H refined with riding coordinates:
 C4(H4), C5(H5), C6(H6), C7(H7), C8(H8), C10(H10), C14(H14), C15(H15),
 C16(H16), C17(H17), C18(H18), C20(H20), C21(H21), C22(H22), C23(H23), C24(H24),
  C4B(H4B), C5B(H5B), C6B(H6B), C7B(H7B), C8B(H8B), C10B(H10B), C14B(H14B),
 C15B(H15B), C16B(H16B), C17B(H17B), C18B(H18B), C20B(H20B), C21B(H21B),
 C22B(H22B), C23B(H23B), C24B(H24B)
2.c X=CH2 refined with riding coordinates:
 C11(H11A,H11B), C11B(H11C,H11D)
2.d Idealised tetrahedral OH refined as rotating group:
 O1(H1), O1B(H1B)
;
_shelx_space_group_comment
;
The symmetry employed for this shelxl refinement is uniquely defined
by the following loop, which should always be used as a source of
symmetry information in preference to the above space-group names.
They are only intended as comments.
;
_shelxl_version_number 2013-2

loop_
_space_group_symop_operation_xyz
'x, y, z'
'-x, y, -z'
'x+1/2, y+1/2, z'
'-x+1/2, y+1/2, -z'

loop_
_atom_site_label
_atom_site_type_symbol
_atom_site_fract_x
_atom_site_fract_y
_atom_site_fract_z
_atom_site_U_iso_or_equiv
_atom_site_adp_type
_atom_site_occupancy
_atom_site_site_symmetry_order
_atom_site_calc_flag
_atom_site_refinement_flags_posn
_atom_site_refinement_flags_adp
F1 F 0.1016(2) 0.1283(2) 0.0191(2) 0.0229(9) Uani 1 1 d . .
O1 O 0.0459(3) -0.0295(3) -0.0636(3) 0.0223(11) Uani 1 1 d . .
H1 H 0.0195 0.0129 -0.0511 0.033 Uiso 1 1 calc R U
C1 C 0.1455(4) 0.0912(4) -0.0357(4) 0.0164(14) Uani 1 1 d . .
C2 C 0.1352(4) -0.0117(4) -0.0277(4) 0.0156(14) Uani 1 1 d . .
C3 C 0.1762(4) -0.0618(4) -0.0873(4) 0.0136(13) Uani 1 1 d . .
C4 C 0.2605(5) -0.0914(4) -0.0521(4) 0.0201(15) Uani 1 1 d . .
H4 H 0.2936 -0.0809 0.0104 0.024 Uiso 1 1 calc R U
C5 C 0.2962(5) -0.1357(4) -0.1074(4) 0.0199(14) Uani 1 1 d . .
H5 H 0.3537 -0.1551 -0.0826 0.024 Uiso 1 1 calc R U
C6 C 0.2495(5) -0.1518(4) -0.1975(4) 0.0242(16) Uani 1 1 d . .
H6 H 0.2745 -0.1829 -0.2346 0.029 Uiso 1 1 calc R U
C7 C 0.1667(5) -0.1233(4) -0.2346(4) 0.0207(15) Uani 1 1 d . .
H7 H 0.1349 -0.1331 -0.2976 0.025 Uiso 1 1 calc R U
C8 C 0.1294(5) -0.0801(4) -0.1793(4) 0.0160(14) Uani 1 1 d . .
H8 H 0.0713 -0.0628 -0.2045 0.019 Uiso 1 1 calc R U
C9 C 0.1698(5) -0.0412(4) 0.0728(4) 0.0199(15) Uani 1 1 d . .
H9A H 0.2315 -0.0278 0.0987 0.024 Uiso 1 1 calc R U
H9B H 0.1414 -0.0061 0.1075 0.024 Uiso 1 1 calc R U
C10 C 0.1571(4) -0.1379(4) 0.0866(4) 0.0209(15) Uani 1 1 d . .
H10 H 0.1846 -0.1797 0.0608 0.025 Uiso 1 1 calc R U
C11 C 0.1105(4) -0.1680(4) 0.1319(4) 0.0181(14) Uani 1 1 d . .
H11A H 0.0823 -0.1278 0.1585 0.022 Uiso 1 1 calc R U
H11B H 0.1049 -0.2301 0.1383 0.022 Uiso 1 1 calc R U
C12 C 0.0979(5) 0.1245(4) -0.1329(4) 0.0265(17) Uani 1 1 d . .
H12A H 0.1259 0.0994 -0.1737 0.032 Uiso 1 1 calc R U
H12B H 0.0392 0.1006 -0.1532 0.032 Uiso 1 1 calc R U
C13 C 0.0926(4) 0.2236(4) -0.1457(4) 0.0219(15) Uani 1 1 d . .
C14 C 0.0355(5) 0.2730(5) -0.1188(5) 0.0343(19) Uani 1 1 d . .
H14 H 0.0026 0.2439 -0.0886 0.041 Uiso 1 1 calc R U
C15 C 0.0250(5) 0.3644(5) -0.1350(5) 0.0316(18) Uani 1 1 d . .
H15 H -0.0133 0.3972 -0.1146 0.038 Uiso 1 1 calc R U
C16 C 0.0713(5) 0.4059(5) -0.1813(5) 0.0322(19) Uani 1 1 d . .
H16 H 0.0636 0.4676 -0.1941 0.039 Uiso 1 1 calc R U
C17 C 0.1290(5) 0.3585(5) -0.2094(4) 0.0288(17) Uani 1 1 d . .
H17 H 0.1617 0.3876 -0.2399 0.035 Uiso 1 1 calc R U
C18 C 0.1380(5) 0.2673(4) -0.1921(4) 0.0276(17) Uani 1 1 d . .
H18 H 0.1762 0.2345 -0.2127 0.033 Uiso 1 1 calc R U
C19 C 0.2370(4) 0.1211(4) 0.0060(4) 0.0155(14) Uani 1 1 d . .
C20 C 0.2704(5) 0.1510(4) 0.0962(4) 0.0221(15) Uani 1 1 d . .
H20 H 0.2345 0.1553 0.1314 0.027 Uiso 1 1 calc R U
C21 C 0.3555(5) 0.1745(5) 0.1350(4) 0.0304(18) Uani 1 1 d . .
H21 H 0.3774 0.1950 0.1965 0.036 Uiso 1 1 calc R U
C22 C 0.4088(5) 0.1683(4) 0.0848(5) 0.0278(16) Uani 1 1 d . .
H22 H 0.4671 0.1845 0.1114 0.033 Uiso 1 1 calc R U
C23 C 0.3764(4) 0.1384(4) -0.0043(4) 0.0220(15) Uani 1 1 d . .
H23 H 0.4128 0.1333 -0.0388 0.026 Uiso 1 1 calc R U
C24 C 0.2919(5) 0.1156(4) -0.0439(4) 0.0242(16) Uani 1 1 d . .
H24 H 0.2705 0.0960 -0.1057 0.029 Uiso 1 1 calc R U
F1B F -0.1077(2) -0.1387(2) -0.5179(2) 0.0209(9) Uani 1 1 d . .
O1B O -0.0359(3) -0.2912(3) -0.4322(3) 0.0221(11) Uani 1 1 d . .
H1B H -0.0163 -0.2568 -0.4622 0.033 Uiso 1 1 calc R U
C1B C -0.1411(4) -0.1774(4) -0.4552(4) 0.0150(13) Uani 1 1 d . .
C2B C -0.1270(4) -0.2804(4) -0.4616(4) 0.0166(14) Uani 1 1 d . .
C3B C -0.1590(4) -0.3340(4) -0.3988(4) 0.0149(13) Uani 1 1 d . .
C4B C -0.2425(4) -0.3634(4) -0.4252(4) 0.0186(14) Uani 1 1 d . .
H4B H -0.2812 -0.3486 -0.4844 0.022 Uiso 1 1 calc R U
C5B C -0.2708(5) -0.4135(4) -0.3680(4) 0.0233(16) Uani 1 1 d . .
H5B H -0.3281 -0.4337 -0.3887 0.028 Uiso 1 1 calc R U
C6B C -0.2166(5) -0.4346(4) -0.2807(5) 0.0281(17) Uani 1 1 d . .
H6B H -0.2367 -0.4680 -0.2408 0.034 Uiso 1 1 calc R U
C7B C -0.1331(5) -0.4069(4) -0.2522(4) 0.0225(15) Uani 1 1 d . .
H7B H -0.0954 -0.4218 -0.1925 0.027 Uiso 1 1 calc R U
C8B C -0.1034(4) -0.3573(4) -0.3096(4) 0.0181(14) Uani 1 1 d . .
H8B H -0.0455 -0.3388 -0.2891 0.022 Uiso 1 1 calc R U
C9B C -0.1665(4) -0.3114(4) -0.5627(4) 0.0171(14) Uani 1 1 d . .
H9BA H -0.2287 -0.3010 -0.5848 0.021 Uiso 1 1 calc R U
H9BB H -0.1426 -0.2751 -0.6008 0.021 Uiso 1 1 calc R U
C10B C -0.1501(4) -0.4077(4) -0.5750(4) 0.0206(15) Uani 1 1 d . .
H10B H -0.1681 -0.4499 -0.5404 0.025 Uiso 1 1 calc R U
C11B C -0.1125(6) -0.4372(5) -0.6301(6) 0.047(3) Uani 1 1 d . .
H11C H -0.0937 -0.3967 -0.6656 0.057 Uiso 1 1 calc R U
H11D H -0.1041 -0.4991 -0.6346 0.057 Uiso 1 1 calc R U
C12B C -0.0884(5) -0.1389(4) -0.3617(4) 0.0236(16) Uani 1 1 d . .
H12C H -0.1117 -0.1617 -0.3157 0.028 Uiso 1 1 calc R U
H12D H -0.0293 -0.1612 -0.3445 0.028 Uiso 1 1 calc R U
C13B C -0.0857(5) -0.0392(4) -0.3562(4) 0.0222(16) Uani 1 1 d . .
C14B C -0.0328(5) 0.0097(5) -0.3902(4) 0.0246(16) Uani 1 1 d . .
H14B H 0.0014 -0.0198 -0.4187 0.030 Uiso 1 1 calc R U
C15B C -0.0299(5) 0.1010(5) -0.3825(5) 0.0313(18) Uani 1 1 d . .
H15B H 0.0055 0.1333 -0.4074 0.038 Uiso 1 1 calc R U
C16B C -0.0765(5) 0.1464(4) -0.3402(4) 0.0268(17) Uani 1 1 d . .
H16B H -0.0724 0.2091 -0.3342 0.032 Uiso 1 1 calc R U
C17B C -0.1292(5) 0.0992(4) -0.3069(4) 0.0243(16) Uani 1 1 d . .
H17B H -0.1625 0.1295 -0.2780 0.029 Uiso 1 1 calc R U
C18B C -0.1342(5) 0.0067(4) -0.3149(4) 0.0238(16) Uani 1 1 d . .
H18B H -0.1713 -0.0249 -0.2919 0.029 Uiso 1 1 calc R U
C19B C -0.2339(4) -0.1537(4) -0.4850(4) 0.0120(12) Uani 1 1 d . .
C20B C -0.2771(4) -0.1204(4) -0.5730(4) 0.0153(13) Uani 1 1 d . .
H20B H -0.2466 -0.1094 -0.6129 0.018 Uiso 1 1 calc R U
C21B C -0.3633(4) -0.1034(4) -0.6025(4) 0.0196(15) Uani 1 1 d . .
H21B H -0.3913 -0.0800 -0.6622 0.023 Uiso 1 1 calc R U
C22B C -0.4087(5) -0.1199(4) -0.5467(5) 0.0286(17) Uani 1 1 d . .
H22B H -0.4683 -0.1093 -0.5678 0.034 Uiso 1 1 calc R U
C23B C -0.3672(5) -0.1520(4) -0.4597(5) 0.0268(16) Uani 1 1 d . .
H23B H -0.3984 -0.1633 -0.4204 0.032 Uiso 1 1 calc R U
C24B C -0.2806(5) -0.1678(4) -0.4290(4) 0.0193(15) Uani 1 1 d . .
H24B H -0.2527 -0.1887 -0.3683 0.023 Uiso 1 1 calc R U

loop_
_atom_site_aniso_label
_atom_site_aniso_U_11
_atom_site_aniso_U_22
_atom_site_aniso_U_33
_atom_site_aniso_U_23
_atom_site_aniso_U_13
_atom_site_aniso_U_12
F1 0.031(2) 0.0190(19) 0.0175(18) -0.0068(15) 0.0073(17) -0.0015(17)
O1 0.017(3) 0.020(2) 0.030(3) -0.009(2) 0.008(2) -0.007(2)
C1 0.020(4) 0.017(3) 0.010(3) -0.007(2) 0.003(3) 0.002(3)
C2 0.015(4) 0.014(3) 0.018(3) -0.007(2) 0.006(3) -0.008(3)
C3 0.023(4) 0.007(3) 0.012(3) -0.003(2) 0.006(3) -0.003(3)
C4 0.028(4) 0.015(3) 0.014(3) -0.001(2) 0.003(3) -0.001(3)
C5 0.028(4) 0.012(3) 0.022(3) 0.002(3) 0.012(3) 0.004(3)
C6 0.044(5) 0.018(3) 0.016(3) 0.002(3) 0.017(3) 0.005(3)
C7 0.032(4) 0.018(3) 0.012(3) -0.002(2) 0.008(3) -0.002(3)
C8 0.025(4) 0.012(3) 0.012(3) -0.001(2) 0.007(3) -0.003(3)
C9 0.030(4) 0.016(3) 0.014(3) -0.001(2) 0.008(3) -0.008(3)
C10 0.037(4) 0.010(3) 0.019(3) 0.000(2) 0.013(3) -0.003(3)
C11 0.031(4) 0.009(3) 0.018(3) 0.002(2) 0.012(3) -0.002(3)
C12 0.033(5) 0.019(3) 0.016(3) 0.000(3) -0.006(3) 0.001(3)
C13 0.022(4) 0.019(3) 0.015(3) -0.004(3) -0.005(3) -0.003(3)
C14 0.038(5) 0.034(4) 0.022(4) 0.001(3) -0.001(3) -0.003(4)
C15 0.033(5) 0.031(4) 0.026(4) 0.000(3) 0.004(3) 0.007(3)
C16 0.046(5) 0.017(3) 0.022(3) 0.005(3) -0.003(4) 0.004(3)
C17 0.041(5) 0.026(4) 0.017(3) 0.004(3) 0.007(3) 0.003(3)
C18 0.035(5) 0.024(4) 0.015(3) 0.008(3) -0.001(3) 0.007(3)
C19 0.027(4) 0.005(3) 0.008(3) 0.003(2) -0.001(3) 0.001(3)
C20 0.026(4) 0.019(3) 0.017(3) -0.002(2) 0.002(3) 0.003(3)
C21 0.029(5) 0.037(4) 0.019(3) -0.014(3) 0.001(3) 0.005(3)
C22 0.026(4) 0.023(4) 0.029(4) -0.005(3) 0.003(3) 0.003(3)
C23 0.026(4) 0.016(3) 0.025(3) 0.001(3) 0.010(3) 0.005(3)
C24 0.037(5) 0.025(4) 0.008(3) 0.001(2) 0.004(3) -0.008(3)
F1B 0.020(2) 0.031(2) 0.0140(17) 0.0071(15) 0.0084(15) -0.0059(17)
O1B 0.013(3) 0.034(3) 0.017(2) 0.0110(19) 0.0032(19) 0.001(2)
C1B 0.018(4) 0.019(3) 0.008(3) 0.001(2) 0.005(3) -0.009(3)
C2B 0.013(4) 0.026(3) 0.011(3) 0.006(2) 0.005(3) -0.001(3)
C3B 0.015(3) 0.017(3) 0.015(3) 0.002(2) 0.008(3) 0.000(3)
C4B 0.023(4) 0.020(3) 0.019(3) 0.001(3) 0.014(3) -0.001(3)
C5B 0.037(4) 0.015(3) 0.029(4) -0.013(3) 0.024(3) -0.009(3)
C6B 0.045(5) 0.019(3) 0.026(4) -0.004(3) 0.020(4) -0.012(3)
C7B 0.038(5) 0.017(3) 0.013(3) 0.004(3) 0.010(3) 0.003(3)
C8B 0.027(4) 0.017(3) 0.013(3) -0.002(2) 0.011(3) -0.003(3)
C9B 0.020(4) 0.020(3) 0.011(3) 0.003(2) 0.006(3) 0.000(3)
C10B 0.028(4) 0.022(3) 0.012(3) 0.004(3) 0.007(3) -0.001(3)
C11B 0.073(7) 0.030(4) 0.064(5) -0.031(4) 0.055(5) -0.032(4)
C12B 0.028(4) 0.026(4) 0.014(3) 0.009(3) 0.003(3) -0.008(3)
C13B 0.031(4) 0.022(3) 0.009(3) 0.005(2) 0.001(3) -0.009(3)
C14B 0.021(4) 0.029(4) 0.019(3) 0.010(3) 0.000(3) -0.007(3)
C15B 0.030(5) 0.032(4) 0.023(4) 0.009(3) -0.002(3) -0.014(3)
C16B 0.035(4) 0.017(3) 0.022(3) 0.008(3) 0.001(3) 0.001(3)
C17B 0.028(4) 0.022(3) 0.018(3) 0.003(3) 0.002(3) 0.005(3)
C18B 0.033(4) 0.020(3) 0.015(3) 0.005(3) 0.004(3) -0.004(3)
C19B 0.016(3) 0.011(3) 0.011(3) -0.001(2) 0.006(2) -0.004(2)
C20B 0.023(4) 0.012(3) 0.010(3) 0.001(2) 0.005(3) 0.002(3)
C21B 0.020(4) 0.012(3) 0.020(3) 0.004(2) -0.001(3) 0.003(3)
C22B 0.023(4) 0.019(3) 0.045(4) 0.006(3) 0.012(4) 0.007(3)
C23B 0.027(4) 0.020(4) 0.043(4) 0.003(3) 0.024(4) 0.006(3)
C24B 0.033(4) 0.012(3) 0.015(3) -0.004(2) 0.010(3) 0.000(3)

loop_
_atom_type_symbol
_atom_type_description
_atom_type_scat_dispersion_real
_atom_type_scat_dispersion_imag
_atom_type_scat_source
C C 0.0033 0.0016 'International Tables Vol C Tables 4.2.6.8 and 6.1.1.4'
H H 0.0000 0.0000 'International Tables Vol C Tables 4.2.6.8 and 6.1.1.4'
F F 0.0171 0.0103 'International Tables Vol C Tables 4.2.6.8 and 6.1.1.4'
O O 0.0106 0.0060 'International Tables Vol C Tables 4.2.6.8 and 6.1.1.4'

loop_
_geom_angle_atom_site_label_1
_geom_angle_atom_site_label_2
_geom_angle_atom_site_label_3
_geom_angle
F1 C1 C2 104.2(5)
F1 C1 C12 105.4(5)
F1 C1 C19 106.7(4)
C12 C1 C2 111.7(5)
C19 C1 C2 112.6(5)
C19 C1 C12 115.2(5)
O1 C2 C1 106.5(5)
O1 C2 C3 107.5(5)
O1 C2 C9 108.3(5)
C3 C2 C1 110.6(5)
C9 C2 C1 110.8(4)
C9 C2 C3 112.8(5)
C4 C3 C2 121.8(5)
C4 C3 C8 117.6(6)
C8 C3 C2 120.6(6)
C5 C4 C3 120.7(6)
C6 C5 C4 120.6(7)
C5 C6 C7 120.4(6)
C6 C7 C8 119.6(6)
C7 C8 C3 121.0(6)
C10 C9 C2 114.0(5)
C11 C10 C9 123.9(6)
C13 C12 C1 116.3(5)
C14 C13 C12 120.4(7)
C18 C13 C12 121.5(6)
C18 C13 C14 117.8(6)
C13 C14 C15 121.9(7)
C16 C15 C14 118.8(7)
C15 C16 C17 120.8(7)
C16 C17 C18 118.9(7)
C13 C18 C17 121.7(7)
C20 C19 C1 121.2(6)
C20 C19 C24 118.1(6)
C24 C19 C1 120.7(5)
C21 C20 C19 120.6(7)
C22 C21 C20 120.4(6)
C23 C22 C21 119.3(7)
C24 C23 C22 120.9(7)
C23 C24 C19 120.7(6)
F1B C1B C2B 105.0(5)
F1B C1B C12B 105.4(5)
F1B C1B C19B 107.9(5)
C12B C1B C2B 112.6(5)
C19B C1B C2B 112.2(5)
C19B C1B C12B 113.1(5)
O1B C2B C1B 104.9(5)
O1B C2B C3B 108.3(5)
O1B C2B C9B 108.3(5)
C3B C2B C1B 113.0(5)
C3B C2B C9B 112.1(5)
C9B C2B C1B 109.9(4)
C4B C3B C2B 122.2(5)
C4B C3B C8B 117.3(5)
C8B C3B C2B 120.5(6)
C5B C4B C3B 121.8(6)
C4B C5B C6B 120.5(7)
C7B C6B C5B 119.3(6)
C6B C7B C8B 120.7(6)
C7B C8B C3B 120.3(6)
C10B C9B C2B 112.8(5)
C11B C10B C9B 124.3(6)
C13B C12B C1B 115.4(5)
C14B C13B C12B 121.1(7)
C18B C13B C12B 120.9(6)
C18B C13B C14B 118.0(6)
C15B C14B C13B 120.1(7)
C16B C15B C14B 122.1(7)
C15B C16B C17B 118.4(6)
C16B C17B C18B 120.6(7)
C13B C18B C17B 120.8(7)
C20B C19B C1B 120.7(5)
C24B C19B C1B 121.7(5)
C24B C19B C20B 117.6(6)
C21B C20B C19B 121.0(6)
C22B C21B C20B 120.5(6)
C21B C22B C23B 119.4(7)
C22B C23B C24B 120.4(6)
C19B C24B C23B 121.1(6)

loop_
_geom_bond_atom_site_label_1
_geom_bond_atom_site_label_2
_geom_bond_distance
F1 C1 1.426(7)
O1 C2 1.428(8)
C1 C2 1.572(8)
C1 C12 1.527(8)
C1 C19 1.509(9)
C2 C3 1.534(8)
C2 C9 1.534(8)
C3 C4 1.398(9)
C3 C8 1.400(8)
C4 C5 1.383(9)
C5 C6 1.368(9)
C6 C7 1.372(10)
C7 C8 1.393(9)
C9 C10 1.500(8)
C10 C11 1.307(9)
C12 C13 1.507(9)
C13 C14 1.390(11)
C13 C18 1.389(10)
C14 C15 1.402(10)
C15 C16 1.384(11)
C16 C17 1.393(10)
C17 C18 1.399(9)
C19 C20 1.393(8)
C19 C24 1.403(9)
C20 C21 1.386(10)
C21 C22 1.384(11)
C22 C23 1.378(9)
C23 C24 1.374(10)
F1B C1B 1.414(6)
O1B C2B 1.440(8)
C1B C2B 1.579(9)
C1B C12B 1.529(8)
C1B C19B 1.502(9)
C2B C3B 1.508(8)
C2B C9B 1.553(8)
C3B C4B 1.386(9)
C3B C8B 1.419(8)
C4B C5B 1.374(8)
C5B C6B 1.383(10)
C6B C7B 1.377(10)
C7B C8B 1.388(8)
C9B C10B 1.503(8)
C10B C11B 1.311(10)
C12B C13B 1.507(9)
C13B C14B 1.396(9)
C13B C18B 1.387(10)
C14B C15B 1.380(10)
C15B C16B 1.371(10)
C16B C17B 1.373(10)
C17B C18B 1.400(9)
C19B C20B 1.400(8)
C19B C24B 1.380(8)
C20B C21B 1.378(9)
C21B C22B 1.367(10)
C22B C23B 1.377(10)
C23B C24B 1.381(10)
